data_4028773
loop_
_publ_author_name
'Pradeep Kumar'
'Vishwajeet Jha'
'Rajesh Gonnade'

_publ_section_title
;
 Proline-Catalyzed Asymmetric Synthesis of syn- and anti-1,3-Diamines
;
_journal_name_full 'Journal of Organic Chemistry'
_journal_page_first 11756
_journal_page_last 11764
_journal_paper_doi 10.1021/jo401722e
_journal_volume 78
_journal_year 2013
_chemical_formula_moiety 'C19 H26 N2 O4 S2, 0.5(H2O), 0.25(H2O), 0.25(H2O)'
_chemical_formula_sum 'C19 H26 N2 O5 S2'
_chemical_formula_weight 428.56
_chemical_name_systematic
; 
 ? 
;
_space_group_IT_number 15
_symmetry_cell_setting monoclinic
_symmetry_space_group_name_Hall '-C 2yc'
_symmetry_space_group_name_H-M 'C 1 2/c 1'
_atom_sites_solution_hydrogens geom
_atom_sites_solution_primary direct
_atom_sites_solution_secondary difmap
_audit_creation_method SHELXL-97
_cell_angle_alpha 90.00
_cell_angle_beta 107.593(2)
_cell_angle_gamma 90.00
_cell_formula_units_Z 8
_cell_length_a 28.3830(10)
_cell_length_b 11.6353(4)
_cell_length_c 15.9062(5)
_cell_measurement_reflns_used 4474
_cell_measurement_temperature 296(2)
_cell_measurement_theta_max 20.87
_cell_measurement_theta_min 2.46
_cell_volume 5007.2(3)
_computing_cell_refinement 'APEX 2 (BRUKER, 2006)'
_computing_data_collection 'APEX 2 (BRUKER, 2006)'
_computing_data_reduction 'APEX 2 (BRUKER, 2006)'
_computing_molecular_graphics SHELXTL
_computing_publication_material SHELXTL
_computing_structure_refinement 'SHELXL-97 (Sheldrick, 2008)'
_computing_structure_solution 'SHELXS-97 (Sheldrick, 2008)'
_diffrn_ambient_temperature 296(2)
_diffrn_measured_fraction_theta_full 1.000
_diffrn_measured_fraction_theta_max 1.000
_diffrn_measurement_device_type 'CCD AREA DETECTOR'
_diffrn_measurement_method 'OMEGA AND PHI SCAN'
_diffrn_radiation_monochromator graphite
_diffrn_radiation_source 'fine-focus sealed tube'
_diffrn_radiation_type MoK\a
_diffrn_radiation_wavelength 0.71073
_diffrn_reflns_av_R_equivalents 0.0396
_diffrn_reflns_av_sigmaI/netI 0.0361
_diffrn_reflns_limit_h_max 33
_diffrn_reflns_limit_h_min -31
_diffrn_reflns_limit_k_max 13
_diffrn_reflns_limit_k_min -13
_diffrn_reflns_limit_l_max 18
_diffrn_reflns_limit_l_min -18
_diffrn_reflns_number 18629
_diffrn_reflns_theta_full 25.00
_diffrn_reflns_theta_max 25.00
_diffrn_reflns_theta_min 2.20
_exptl_absorpt_coefficient_mu 0.240
_exptl_absorpt_correction_T_max 0.9787
_exptl_absorpt_correction_T_min 0.8977
_exptl_absorpt_correction_type multi-scan
_exptl_absorpt_process_details 'BRUKER SADABS'
_exptl_crystal_colour COLOURLESS
_exptl_crystal_density_diffrn 1.132
_exptl_crystal_description PLATE
_exptl_crystal_F_000 1808
_exptl_crystal_size_max 0.46
_exptl_crystal_size_mid 0.45
_exptl_crystal_size_min 0.09
_refine_diff_density_max 0.819
_refine_diff_density_min -0.359
_refine_diff_density_rms 0.102
_refine_ls_extinction_method none
_refine_ls_goodness_of_fit_ref 1.080
_refine_ls_hydrogen_treatment constr
_refine_ls_matrix_type full
_refine_ls_number_parameters 256
_refine_ls_number_reflns 4417
_refine_ls_number_restraints 0
_refine_ls_restrained_S_all 1.080
_refine_ls_R_factor_all 0.1003
_refine_ls_R_factor_gt 0.0700
_refine_ls_shift/su_max 0.000
_refine_ls_shift/su_mean 0.000
_refine_ls_structure_factor_coef Fsqd
_refine_ls_weighting_details 'calc w=1/[\s^2^(Fo^2^)+(0.1437P)^2^+2.1878P] where P=(Fo^2^+2Fc^2^)/3'
_refine_ls_weighting_scheme calc
_refine_ls_wR_factor_gt 0.2094
_refine_ls_wR_factor_ref 0.2417
_reflns_number_gt 2903
_reflns_number_total 4417
_reflns_threshold_expression >2sigma(I)
_cod_data_source_file jo401722e_si_001.cif
_cod_data_source_block rahul2
_cod_database_code 4028773

loop_
_symmetry_equiv_pos_as_xyz
'x, y, z'
'-x, y, -z+1/2'
'x+1/2, y+1/2, z'
'-x+1/2, y+1/2, -z+1/2'
'-x, -y, -z'
'x, -y, z-1/2'
'-x+1/2, -y+1/2, -z'
'x+1/2, -y+1/2, z-1/2'

loop_
_atom_site_label
_atom_site_type_symbol
_atom_site_fract_x
_atom_site_fract_y
_atom_site_fract_z
_atom_site_U_iso_or_equiv
_atom_site_adp_type
_atom_site_occupancy
_atom_site_symmetry_multiplicity
_atom_site_calc_flag
_atom_site_refinement_flags
S1 S 0.08304(4) 0.50798(10) 0.57492(7) 0.0777(4) Uani 1 1 d .
S2 S 0.23287(3) 0.41715(8) 0.42065(6) 0.0636(3) Uani 1 1 d .
O1 O 0.04073(10) 0.4925(3) 0.6061(2) 0.0925(9) Uani 1 1 d .
O2 O 0.12884(10) 0.4594(3) 0.6230(2) 0.1073(11) Uani 1 1 d .
O3 O 0.21208(11) 0.5301(2) 0.40825(19) 0.0830(8) Uani 1 1 d .
O4 O 0.27144(9) 0.3916(2) 0.50037(15) 0.0737(7) Uani 1 1 d .
N1 N 0.06527(12) 0.4578(3) 0.4761(2) 0.0804(10) Uani 1 1 d .
H1N H 0.0360 0.4297 0.4555 0.097 Uiso 1 1 calc R
N2 N 0.18991(11) 0.3269(3) 0.41816(19) 0.0664(8) Uani 1 1 d .
H2N H 0.1940 0.2795 0.4613 0.080 Uiso 1 1 calc R
C1 C 0.08374(18) 0.5532(4) 0.3508(3) 0.0953(14) Uani 1 1 d .
H1A H 0.0520 0.5353 0.3101 0.143 Uiso 1 1 calc R
H1B H 0.1078 0.5582 0.3196 0.143 Uiso 1 1 calc R
H1C H 0.0820 0.6254 0.3790 0.143 Uiso 1 1 calc R
C2 C 0.09867(15) 0.4593(3) 0.4201(3) 0.0733(10) Uani 1 1 d .
H2 H 0.1321 0.4766 0.4582 0.088 Uiso 1 1 calc R
C3 C 0.09961(15) 0.3418(4) 0.3805(3) 0.0791(11) Uani 1 1 d .
H3A H 0.0692 0.3310 0.3328 0.095 Uiso 1 1 calc R
H3B H 0.1005 0.2842 0.4250 0.095 Uiso 1 1 calc R
C4 C 0.14357(14) 0.3221(3) 0.3447(2) 0.0690(10) Uani 1 1 d .
H4 H 0.1440 0.3838 0.3030 0.083 Uiso 1 1 calc R
C5 C 0.14013(17) 0.2074(4) 0.2974(3) 0.0928(13) Uani 1 1 d .
H5A H 0.1692 0.1963 0.2795 0.139 Uiso 1 1 calc R
H5B H 0.1115 0.2071 0.2464 0.139 Uiso 1 1 calc R
H5C H 0.1375 0.1465 0.3365 0.139 Uiso 1 1 calc R
C6 C 0.25545(12) 0.3885(3) 0.3311(2) 0.0568(8) Uani 1 1 d .
C7 C 0.24542(14) 0.4646(3) 0.2608(3) 0.0685(10) Uani 1 1 d .
H7 H 0.2269 0.5304 0.2611 0.082 Uiso 1 1 calc R
C8 C 0.26282(15) 0.4425(4) 0.1909(3) 0.0751(11) Uani 1 1 d .
H8 H 0.2550 0.4924 0.1431 0.090 Uiso 1 1 calc R
C9 C 0.29169(14) 0.3477(3) 0.1904(3) 0.0688(10) Uani 1 1 d .
C10 C 0.30228(15) 0.2737(3) 0.2621(3) 0.0710(10) Uani 1 1 d .
H10 H 0.3219 0.2095 0.2629 0.085 Uiso 1 1 calc R
C11 C 0.28446(14) 0.2933(3) 0.3318(3) 0.0672(10) Uani 1 1 d .
H11 H 0.2919 0.2428 0.3793 0.081 Uiso 1 1 calc R
C12 C 0.3107(2) 0.3231(4) 0.1123(3) 0.1070(16) Uani 1 1 d .
H12A H 0.3110 0.3930 0.0805 0.160 Uiso 1 1 calc R
H12B H 0.2894 0.2682 0.0740 0.160 Uiso 1 1 calc R
H12C H 0.3436 0.2926 0.1333 0.160 Uiso 1 1 calc R
C13 C 0.09215(13) 0.6570(4) 0.5674(2) 0.0712(11) Uani 1 1 d .
C14 C 0.05274(16) 0.7288(4) 0.5455(3) 0.0931(14) Uani 1 1 d .
H14 H 0.0212 0.7000 0.5383 0.112 Uiso 1 1 calc R
C15 C 0.05945(17) 0.8455(4) 0.5338(4) 0.1047(16) Uani 1 1 d .
H15 H 0.0321 0.8936 0.5171 0.126 Uiso 1 1 calc R
C16 C 0.1055(2) 0.8906(5) 0.5465(3) 0.0949(14) Uani 1 1 d .
C17 C 0.14453(19) 0.8196(5) 0.5698(3) 0.0939(15) Uani 1 1 d .
H17 H 0.1760 0.8498 0.5793 0.113 Uiso 1 1 calc R
C18 C 0.13936(15) 0.7030(5) 0.5800(3) 0.0879(14) Uani 1 1 d .
H18 H 0.1670 0.6554 0.5952 0.105 Uiso 1 1 calc R
C19 C 0.1126(3) 1.0174(5) 0.5343(5) 0.142(2) Uani 1 1 d .
H19A H 0.1142 1.0575 0.5879 0.213 Uiso 1 1 calc R
H19B H 0.0853 1.0461 0.4873 0.213 Uiso 1 1 calc R
H19C H 0.1427 1.0292 0.5200 0.213 Uiso 1 1 calc R
O5 O 0.0000 0.092(5) 0.7500 0.48(3) Uiso 0.50 2 d SP
O6 O 0.0493(8) 0.1813(18) 0.6953(15) 0.300(8) Uiso 0.50 1 d P
O7 O 0.0000 0.081(4) 0.2500 0.386(18) Uiso 0.50 2 d SP

loop_
_atom_site_aniso_label
_atom_site_aniso_U_11
_atom_site_aniso_U_22
_atom_site_aniso_U_33
_atom_site_aniso_U_23
_atom_site_aniso_U_13
_atom_site_aniso_U_12
S1 0.0636(6) 0.1038(9) 0.0673(7) 0.0154(5) 0.0222(5) 0.0075(5)
S2 0.0739(6) 0.0576(6) 0.0609(6) -0.0015(4) 0.0226(5) 0.0035(4)
O1 0.0703(17) 0.123(2) 0.091(2) 0.0224(18) 0.0348(16) -0.0010(16)
O2 0.0672(18) 0.140(3) 0.108(2) 0.039(2) 0.0166(17) 0.0190(18)
O3 0.100(2) 0.0599(16) 0.095(2) -0.0041(14) 0.0378(17) 0.0135(14)
O4 0.0820(17) 0.0779(17) 0.0564(15) -0.0068(12) 0.0138(13) -0.0032(13)
N1 0.0615(19) 0.094(2) 0.091(2) 0.0025(19) 0.0317(18) -0.0075(17)
N2 0.0699(18) 0.075(2) 0.0579(17) 0.0088(15) 0.0247(15) -0.0006(15)
C1 0.107(3) 0.095(3) 0.093(3) 0.018(3) 0.044(3) 0.019(3)
C2 0.073(2) 0.074(3) 0.081(3) 0.009(2) 0.035(2) 0.007(2)
C3 0.077(3) 0.081(3) 0.083(3) 0.004(2) 0.029(2) -0.005(2)
C4 0.073(2) 0.077(3) 0.058(2) 0.0022(18) 0.0218(19) 0.0020(19)
C5 0.105(3) 0.098(3) 0.073(3) -0.017(2) 0.022(2) 0.002(3)
C6 0.0576(19) 0.0521(18) 0.060(2) 0.0016(16) 0.0163(16) 0.0000(15)
C7 0.073(2) 0.061(2) 0.072(2) 0.0150(19) 0.022(2) 0.0129(18)
C8 0.086(3) 0.076(3) 0.068(2) 0.021(2) 0.030(2) 0.006(2)
C9 0.079(2) 0.064(2) 0.071(2) 0.0015(19) 0.034(2) -0.0074(19)
C10 0.087(3) 0.054(2) 0.079(3) 0.0017(19) 0.036(2) 0.0077(18)
C11 0.085(2) 0.054(2) 0.066(2) 0.0085(17) 0.028(2) 0.0073(18)
C12 0.145(4) 0.101(4) 0.098(3) 0.004(3) 0.072(3) -0.002(3)
C13 0.059(2) 0.096(3) 0.060(2) -0.001(2) 0.0200(18) -0.006(2)
C14 0.061(2) 0.102(4) 0.114(4) -0.003(3) 0.023(2) -0.007(2)
C15 0.080(3) 0.085(3) 0.147(5) -0.008(3) 0.031(3) -0.007(3)
C16 0.093(3) 0.100(4) 0.097(3) -0.019(3) 0.037(3) -0.023(3)
C17 0.085(3) 0.126(4) 0.077(3) -0.015(3) 0.034(3) -0.041(3)
C18 0.059(2) 0.138(4) 0.069(3) -0.006(3) 0.023(2) -0.004(2)
C19 0.153(5) 0.108(4) 0.181(7) -0.023(4) 0.076(5) -0.046(4)

loop_
_atom_type_symbol
_atom_type_description
_atom_type_scat_dispersion_real
_atom_type_scat_dispersion_imag
_atom_type_scat_source
C C 0.0033 0.0016 'International Tables Vol C Tables 4.2.6.8 and 6.1.1.4'
H H 0.0000 0.0000 'International Tables Vol C Tables 4.2.6.8 and 6.1.1.4'
N N 0.0061 0.0033 'International Tables Vol C Tables 4.2.6.8 and 6.1.1.4'
O O 0.0106 0.0060 'International Tables Vol C Tables 4.2.6.8 and 6.1.1.4'
S S 0.1246 0.1234 'International Tables Vol C Tables 4.2.6.8 and 6.1.1.4'

loop_
_geom_angle_atom_site_label_1
_geom_angle_atom_site_label_2
_geom_angle_atom_site_label_3
_geom_angle
O2 S1 O1 119.3(2)
O2 S1 N1 110.5(2)
O1 S1 N1 104.05(18)
O2 S1 C13 107.5(2)
O1 S1 C13 107.50(19)
N1 S1 C13 107.46(18)
O3 S2 O4 119.07(17)
O3 S2 N2 108.66(17)
O4 S2 N2 104.94(16)
O3 S2 C6 107.36(16)
O4 S2 C6 107.99(16)
N2 S2 C6 108.45(16)
C2 N1 S1 120.9(3)
C2 N1 H1N 119.6
S1 N1 H1N 119.6
C4 N2 S2 122.4(2)
C4 N2 H2N 118.8
S2 N2 H2N 118.8
C2 C1 H1A 109.5
C2 C1 H1B 109.5
H1A C1 H1B 109.5
C2 C1 H1C 109.5
H1A C1 H1C 109.5
H1B C1 H1C 109.5
N1 C2 C3 109.6(3)
N1 C2 C1 110.8(3)
C3 C2 C1 112.6(4)
N1 C2 H2 107.9
C3 C2 H2 107.9
C1 C2 H2 107.9
C2 C3 C4 114.1(3)
C2 C3 H3A 108.7
C4 C3 H3A 108.7
C2 C3 H3B 108.7
C4 C3 H3B 108.7
H3A C3 H3B 107.6
N2 C4 C5 109.5(3)
N2 C4 C3 109.4(3)
C5 C4 C3 112.1(3)
N2 C4 H4 108.6
C5 C4 H4 108.6
C3 C4 H4 108.6
C4 C5 H5A 109.5
C4 C5 H5B 109.5
H5A C5 H5B 109.5
C4 C5 H5C 109.5
H5A C5 H5C 109.5
H5B C5 H5C 109.5
C11 C6 C7 119.7(3)
C11 C6 S2 120.6(3)
C7 C6 S2 119.7(3)
C8 C7 C6 119.9(3)
C8 C7 H7 120.1
C6 C7 H7 120.1
C7 C8 C9 121.1(3)
C7 C8 H8 119.4
C9 C8 H8 119.4
C8 C9 C10 118.2(3)
C8 C9 C12 120.9(4)
C10 C9 C12 120.8(4)
C11 C10 C9 121.4(3)
C11 C10 H10 119.3
C9 C10 H10 119.3
C10 C11 C6 119.6(3)
C10 C11 H11 120.2
C6 C11 H11 120.2
C9 C12 H12A 109.5
C9 C12 H12B 109.5
H12A C12 H12B 109.5
C9 C12 H12C 109.5
H12A C12 H12C 109.5
H12B C12 H12C 109.5
C14 C13 C18 118.8(4)
C14 C13 S1 119.8(3)
C18 C13 S1 121.3(3)
C13 C14 C15 120.0(4)
C13 C14 H14 120.0
C15 C14 H14 120.0
C16 C15 C14 121.3(5)
C16 C15 H15 119.4
C14 C15 H15 119.4
C17 C16 C15 118.5(5)
C17 C16 C19 120.4(5)
C15 C16 C19 121.1(5)
C16 C17 C18 122.0(4)
C16 C17 H17 119.0
C18 C17 H17 119.0
C17 C18 C13 119.3(4)
C17 C18 H18 120.3
C13 C18 H18 120.3
C16 C19 H19A 109.5
C16 C19 H19B 109.5
H19A C19 H19B 109.5
C16 C19 H19C 109.5
H19A C19 H19C 109.5
H19B C19 H19C 109.5

loop_
_geom_bond_atom_site_label_1
_geom_bond_atom_site_label_2
_geom_bond_distance
S1 O2 1.411(3)
S1 O1 1.443(3)
S1 N1 1.608(4)
S1 C13 1.763(5)
S2 O3 1.430(3)
S2 O4 1.434(3)
S2 N2 1.601(3)
S2 C6 1.761(4)
N1 C2 1.484(5)
N1 H1N 0.8600
N2 C4 1.473(4)
N2 H2N 0.8600
C1 C2 1.518(6)
C1 H1A 0.9600
C1 H1B 0.9600
C1 H1C 0.9600
C2 C3 1.510(6)
C2 H2 0.9800
C3 C4 1.537(5)
C3 H3A 0.9700
C3 H3B 0.9700
C4 C5 1.521(6)
C4 H4 0.9800
C5 H5A 0.9600
C5 H5B 0.9600
C5 H5C 0.9600
C6 C11 1.378(5)
C6 C7 1.386(5)
C7 C8 1.370(5)
C7 H7 0.9300
C8 C9 1.376(5)
C8 H8 0.9300
C9 C10 1.388(5)
C9 C12 1.522(6)
C10 C11 1.369(5)
C10 H10 0.9300
C11 H11 0.9300
C12 H12A 0.9600
C12 H12B 0.9600
C12 H12C 0.9600
C13 C14 1.354(6)
C13 C18 1.400(5)
C14 C15 1.391(6)
C14 H14 0.9300
C15 C16 1.365(6)
C15 H15 0.9300
C16 C17 1.342(7)
C16 C19 1.509(7)
C17 C18 1.379(7)
C17 H17 0.9300
C18 H18 0.9300
C19 H19A 0.9600
C19 H19B 0.9600
C19 H19C 0.9600

loop_
_geom_torsion_atom_site_label_1
_geom_torsion_atom_site_label_2
_geom_torsion_atom_site_label_3
_geom_torsion_atom_site_label_4
_geom_torsion
O2 S1 N1 C2 -51.5(4)
O1 S1 N1 C2 179.3(3)
C13 S1 N1 C2 65.5(3)
O3 S2 N2 C4 53.3(3)
O4 S2 N2 C4 -178.4(3)
C6 S2 N2 C4 -63.1(3)
S1 N1 C2 C3 130.5(3)
S1 N1 C2 C1 -104.6(4)
N1 C2 C3 C4 -162.6(3)
C1 C2 C3 C4 73.5(5)
S2 N2 C4 C5 115.6(3)
S2 N2 C4 C3 -121.2(3)
C2 C3 C4 N2 64.1(4)
C2 C3 C4 C5 -174.3(4)
O3 S2 C6 C11 169.8(3)
O4 S2 C6 C11 40.2(3)
N2 S2 C6 C11 -73.0(3)
O3 S2 C6 C7 -7.9(4)
O4 S2 C6 C7 -137.5(3)
N2 S2 C6 C7 109.3(3)
C11 C6 C7 C8 2.5(6)
S2 C6 C7 C8 -179.9(3)
C6 C7 C8 C9 -2.3(6)
C7 C8 C9 C10 0.8(6)
C7 C8 C9 C12 179.6(4)
C8 C9 C10 C11 0.4(6)
C12 C9 C10 C11 -178.4(4)
C9 C10 C11 C6 -0.1(6)
C7 C6 C11 C10 -1.3(6)
S2 C6 C11 C10 -178.9(3)
O2 S1 C13 C14 -162.8(4)
O1 S1 C13 C14 -33.2(4)
N1 S1 C13 C14 78.3(4)
O2 S1 C13 C18 19.9(4)
O1 S1 C13 C18 149.6(3)
N1 S1 C13 C18 -99.0(3)
C18 C13 C14 C15 1.6(7)
S1 C13 C14 C15 -175.8(4)
C13 C14 C15 C16 -1.9(8)
C14 C15 C16 C17 0.7(8)
C14 C15 C16 C19 -179.6(5)
C15 C16 C17 C18 0.8(8)
C19 C16 C17 C18 -178.9(5)
C16 C17 C18 C13 -1.1(7)
C14 C13 C18 C17 -0.1(6)
S1 C13 C18 C17 177.2(3)
